data_4086458
loop_
_publ_author_name
'Ren, Zhi'
'Dong, Guangbin'

_publ_section_title
;
 Direct Observation of C--H Cyclopalladation at Tertiary Positions Enabled
 by an Exo-Directing Group
;
_journal_issue 8
_journal_name_full Organometallics
_journal_page_first 1057
_journal_paper_doi 10.1021/acs.organomet.6b00185
_journal_volume 35
_journal_year 2016
_chemical_formula_moiety 'C14 H15 N O2, Pd, (C6 H5)3 P'
_chemical_formula_sum 'C32 H30 N O2 P Pd'
_chemical_formula_weight 597.94
_space_group_crystal_system triclinic
_space_group_IT_number 2
_space_group_name_Hall '-P 1'
_space_group_name_H-M_alt 'P -1'
_symmetry_space_group_name_Hall '-P 1'
_symmetry_space_group_name_H-M 'P -1'
_atom_sites_solution_hydrogens geom
_audit_creation_method SHELXL-2014/7
_cell_angle_alpha 109.376(3)
_cell_angle_beta 105.198(4)
_cell_angle_gamma 93.408(3)
_cell_formula_units_Z 2
_cell_length_a 9.1130(9)
_cell_length_b 11.3390(11)
_cell_length_c 13.8100(12)
_cell_measurement_reflns_used 13035
_cell_measurement_temperature 100(2)
_cell_measurement_theta_max 75.78
_cell_measurement_theta_min 3.54
_cell_volume 1282.2(2)
_computing_cell_refinement 'CrysAlisPro V 1.171.37.31, Agilent Technologies'
_computing_data_collection 'CrysAlisPro V 1.171.37.31, Agilent Technologies'
_computing_data_reduction 'CrysAlisPro V 1.171.37.31, Agilent Technologies'
_computing_molecular_graphics 'XP SHELXTL/PC, Siemens Analytical'
_computing_publication_material 'Shelxl-2014/7, Sheldrick, G. M.'
_computing_structure_refinement 'Shelxl-2014/7, Sheldrick, G. M.'
_computing_structure_solution
;

SUPERFLIP.  Palatinus, L. and Chapuis, G., J. Appl. Cryst. 40, 786-790.
;
_diffrn_ambient_temperature 100(2)
_diffrn_measured_fraction_theta_full 1.000
_diffrn_measured_fraction_theta_max 0.974
_diffrn_measurement_device_type 'Agilent SuperNova with AtlasS2 CCD'
_diffrn_measurement_method \w-scans
_diffrn_radiation_type CuK\a
_diffrn_radiation_wavelength 1.54184
_diffrn_reflns_av_R_equivalents 0.0188
_diffrn_reflns_av_unetI/netI 0.0160
_diffrn_reflns_Laue_measured_fraction_full 1.000
_diffrn_reflns_Laue_measured_fraction_max 0.974
_diffrn_reflns_limit_h_max 11
_diffrn_reflns_limit_h_min -10
_diffrn_reflns_limit_k_max 14
_diffrn_reflns_limit_k_min -13
_diffrn_reflns_limit_l_max 16
_diffrn_reflns_limit_l_min -17
_diffrn_reflns_number 15182
_diffrn_reflns_point_group_measured_fraction_full 1.000
_diffrn_reflns_point_group_measured_fraction_max 0.974
_diffrn_reflns_theta_full 67.684
_diffrn_reflns_theta_max 76.893
_diffrn_reflns_theta_min 3.556
_diffrn_source 'sealed microfocus tube'
_exptl_absorpt_coefficient_mu 6.669
_exptl_absorpt_correction_T_max 0.689
_exptl_absorpt_correction_T_min 0.459
_exptl_absorpt_correction_type gaussian
_exptl_absorpt_process_details
;
CrysAlisPro, Agilent Technologies,
Version 1.171.37.35h (release 09-02-2015 CrysAlis171 .NET)
(compiled Feb  9 2015,16:26:32)
Numerical absorption correction based on gaussian integration over 
a multifaceted crystal model
;
_exptl_crystal_colour yellow-orange
_exptl_crystal_density_diffrn 1.549
_exptl_crystal_description prism
_exptl_crystal_F_000 612
_exptl_crystal_size_max 0.190
_exptl_crystal_size_mid 0.100
_exptl_crystal_size_min 0.067
_refine_diff_density_max 0.410
_refine_diff_density_min -0.498
_refine_diff_density_rms 0.059
_refine_ls_extinction_method none
_refine_ls_goodness_of_fit_ref 1.080
_refine_ls_hydrogen_treatment constr
_refine_ls_matrix_type full
_refine_ls_number_parameters 334
_refine_ls_number_reflns 5283
_refine_ls_number_restraints 0
_refine_ls_restrained_S_all 1.080
_refine_ls_R_factor_all 0.0210
_refine_ls_R_factor_gt 0.0207
_refine_ls_shift/su_max 0.001
_refine_ls_shift/su_mean 0.000
_refine_ls_structure_factor_coef Fsqd
_refine_ls_weighting_details 'w=1/[\s^2^(Fo^2^)+(0.0264P)^2^+1.0035P] where P=(Fo^2^+2Fc^2^)/3'
_refine_ls_weighting_scheme calc
_refine_ls_wR_factor_gt 0.0543
_refine_ls_wR_factor_ref 0.0544
_reflns_Friedel_coverage 0.000
_reflns_number_gt 5220
_reflns_number_total 5283
_reflns_threshold_expression 'I > 2\s(I)'
_cod_data_source_file om6b00185_si_004.cif
_cod_data_source_block shelx
_cod_depositor_comments
;
The following automatic conversions were performed:

'_exptl_absorpt_correction_type' value 'Gaussian' changed to
'gaussian' according to
/usr/data/users/saulius/crontab/automatic-downloads/rss-feeds/ACS/lib/dictionaries/cif_core.dic
dictionary named 'cif_core.dic' version 2.4.2 from 2011-04-26.

Automatic conversion script
Id: cif_fix_values 4268 2015-11-12 08:31:59Z antanas 

 Adding full bibliography for 4086458--4086459.cif.
;
_cod_database_code 4086458
_shelx_shelxl_version_number 2014/7
_shelx_space_group_comment
;
The symmetry employed for this shelxl refinement is uniquely defined
by the following loop, which should always be used as a source of
symmetry information in preference to the above space-group names.
They are only intended as comments.
;
_shelx_estimated_absorpt_t_min 0.364
_shelx_estimated_absorpt_t_max 0.664

loop_
_space_group_symop_operation_xyz
'x, y, z'
'-x, -y, -z'

loop_
_atom_site_label
_atom_site_type_symbol
_atom_site_fract_x
_atom_site_fract_y
_atom_site_fract_z
_atom_site_U_iso_or_equiv
_atom_site_adp_type
_atom_site_occupancy
_atom_site_site_symmetry_order
_atom_site_calc_flag
_atom_site_refinement_flags_posn
_atom_site_refinement_flags_adp
C1 C 0.1077(2) 0.24747(18) 0.08795(15) 0.0227(4) Uani 1 1 d . .
C2 C -0.0473(2) 0.18472(19) 0.05003(16) 0.0271(4) Uani 1 1 d . .
H2 H -0.0753 0.1247 0.0790 0.032 Uiso 1 1 calc R U
C3 C -0.1575(2) 0.2086(2) -0.02724(15) 0.0279(4) Uani 1 1 d . .
H3 H -0.2604 0.1662 -0.0495 0.033 Uiso 1 1 calc R U
C4 C -0.1208(2) 0.2936(2) -0.07338(16) 0.0305(4) Uani 1 1 d . .
H4 H -0.1978 0.3100 -0.1266 0.037 Uiso 1 1 calc R U
C5 C 0.0282(2) 0.3536(2) -0.04087(16) 0.0287(4) Uani 1 1 d . .
H5 H 0.0537 0.4105 -0.0735 0.034 Uiso 1 1 calc R U
C6 C 0.1455(2) 0.33362(17) 0.03957(14) 0.0221(4) Uani 1 1 d . .
C7 C 0.2973(2) 0.40127(17) 0.06569(14) 0.0215(3) Uani 1 1 d . .
H7 H 0.3090 0.4611 0.0326 0.026 Uiso 1 1 calc R U
C8 C 0.6810(2) 0.39697(18) 0.17516(15) 0.0237(4) Uani 1 1 d . .
H8 H 0.6887 0.3237 0.1128 0.028 Uiso 1 1 calc R U
C9 C 0.6656(2) 0.35494(17) 0.26832(14) 0.0199(3) Uani 1 1 d . .
C10 C 0.7949(2) 0.27776(19) 0.28733(16) 0.0251(4) Uani 1 1 d . .
H10A H 0.7983 0.2150 0.2185 0.030 Uiso 1 1 calc R U
H10B H 0.7808 0.2327 0.3354 0.030 Uiso 1 1 calc R U
C11 C 0.9450(2) 0.3787(2) 0.34137(17) 0.0293(4) Uani 1 1 d . .
H11A H 0.9962 0.3829 0.4154 0.035 Uiso 1 1 calc R U
H11B H 1.0185 0.3601 0.2987 0.035 Uiso 1 1 calc R U
C12 C 0.8837(2) 0.50107(19) 0.34172(16) 0.0283(4) Uani 1 1 d . .
H12 H 0.9551 0.5802 0.3934 0.034 Uiso 1 1 calc R U
C13 C 0.8290(2) 0.49531(19) 0.22464(16) 0.0284(4) Uani 1 1 d . .
H13A H 0.8074 0.5787 0.2216 0.034 Uiso 1 1 calc R U
H13B H 0.9068 0.4675 0.1872 0.034 Uiso 1 1 calc R U
C14 C 0.7288(2) 0.48107(18) 0.36437(15) 0.0262(4) Uani 1 1 d . .
H14A H 0.7415 0.4714 0.4346 0.031 Uiso 1 1 calc R U
H14B H 0.6664 0.5484 0.3585 0.031 Uiso 1 1 calc R U
C15 C 0.2792(2) 0.11251(17) 0.34545(15) 0.0202(3) Uani 1 1 d . .
C16 C 0.1629(2) 0.03363(18) 0.25418(16) 0.0247(4) Uani 1 1 d . .
H16 H 0.1817 0.0056 0.1863 0.030 Uiso 1 1 calc R U
C17 C 0.0204(2) -0.0041(2) 0.26179(19) 0.0304(4) Uani 1 1 d . .
H17 H -0.0574 -0.0591 0.1995 0.037 Uiso 1 1 calc R U
C18 C -0.0090(2) 0.0380(2) 0.3597(2) 0.0348(5) Uani 1 1 d . .
H18 H -0.1072 0.0127 0.3646 0.042 Uiso 1 1 calc R U
C19 C 0.1048(3) 0.1171(2) 0.4507(2) 0.0356(5) Uani 1 1 d . .
H19 H 0.0841 0.1462 0.5180 0.043 Uiso 1 1 calc R U
C20 C 0.2498(2) 0.15430(19) 0.44415(16) 0.0264(4) Uani 1 1 d . .
H20 H 0.3279 0.2079 0.5069 0.032 Uiso 1 1 calc R U
C21 C 0.51676(19) 0.00811(16) 0.26265(14) 0.0178(3) Uani 1 1 d . .
C22 C 0.5045(2) -0.09126(17) 0.29999(15) 0.0216(3) Uani 1 1 d . .
H22 H 0.4711 -0.0792 0.3618 0.026 Uiso 1 1 calc R U
C23 C 0.5410(2) -0.20759(18) 0.24716(16) 0.0253(4) Uani 1 1 d . .
H23 H 0.5339 -0.2748 0.2732 0.030 Uiso 1 1 calc R U
C24 C 0.5880(2) -0.22577(18) 0.15622(16) 0.0257(4) Uani 1 1 d . .
H24 H 0.6121 -0.3058 0.1198 0.031 Uiso 1 1 calc R U
C25 C 0.6000(2) -0.12823(18) 0.11810(15) 0.0237(4) Uani 1 1 d . .
H25 H 0.6327 -0.1411 0.0560 0.028 Uiso 1 1 calc R U
C26 C 0.56404(19) -0.01141(17) 0.17109(14) 0.0196(3) Uani 1 1 d . .
H26 H 0.5717 0.0555 0.1448 0.023 Uiso 1 1 calc R U
C27 C 0.5909(2) 0.23089(16) 0.46235(14) 0.0188(3) Uani 1 1 d . .
C28 C 0.6990(2) 0.17107(17) 0.51261(14) 0.0208(3) Uani 1 1 d . .
H28 H 0.7100 0.0869 0.4748 0.025 Uiso 1 1 calc R U
C29 C 0.7906(2) 0.23475(19) 0.61811(15) 0.0253(4) Uani 1 1 d . .
H29 H 0.8642 0.1938 0.6522 0.030 Uiso 1 1 calc R U
C30 C 0.7753(2) 0.35766(19) 0.67376(15) 0.0264(4) Uani 1 1 d . .
H30 H 0.8382 0.4007 0.7458 0.032 Uiso 1 1 calc R U
C31 C 0.6688(2) 0.41747(18) 0.62468(15) 0.0269(4) Uani 1 1 d . .
H31 H 0.6583 0.5017 0.6628 0.032 Uiso 1 1 calc R U
C32 C 0.5772(2) 0.35429(17) 0.51952(15) 0.0233(4) Uani 1 1 d . .
H32 H 0.5039 0.3959 0.4860 0.028 Uiso 1 1 calc R U
N1 N 0.41839(17) 0.38664(14) 0.13062(12) 0.0196(3) Uani 1 1 d . .
O1 O 0.20217(15) 0.22280(14) 0.16435(11) 0.0280(3) Uani 1 1 d . .
O2 O 0.55524(15) 0.46210(12) 0.14244(11) 0.0247(3) Uani 1 1 d . .
Pd1 Pd 0.43806(2) 0.28104(2) 0.22404(2) 0.01601(5) Uani 1 1 d . .
P1 P 0.46151(5) 0.15972(4) 0.32603(3) 0.01610(9) Uani 1 1 d . .

loop_
_atom_site_aniso_label
_atom_site_aniso_U_11
_atom_site_aniso_U_22
_atom_site_aniso_U_33
_atom_site_aniso_U_23
_atom_site_aniso_U_13
_atom_site_aniso_U_12
C1 0.0208(8) 0.0267(9) 0.0215(8) 0.0091(7) 0.0065(7) 0.0071(7)
C2 0.0252(9) 0.0299(10) 0.0268(9) 0.0107(8) 0.0083(8) 0.0043(8)
C3 0.0206(9) 0.0344(10) 0.0233(9) 0.0051(8) 0.0046(7) 0.0043(8)
C4 0.0258(10) 0.0404(11) 0.0230(9) 0.0122(8) 0.0015(8) 0.0083(8)
C5 0.0315(10) 0.0341(11) 0.0243(9) 0.0149(8) 0.0079(8) 0.0098(8)
C6 0.0246(9) 0.0239(9) 0.0187(8) 0.0071(7) 0.0077(7) 0.0083(7)
C7 0.0288(9) 0.0208(8) 0.0190(8) 0.0097(7) 0.0096(7) 0.0079(7)
C8 0.0241(9) 0.0254(9) 0.0258(9) 0.0121(7) 0.0104(7) 0.0046(7)
C9 0.0184(8) 0.0210(8) 0.0205(8) 0.0082(7) 0.0058(7) 0.0011(7)
C10 0.0222(9) 0.0291(10) 0.0274(9) 0.0134(8) 0.0091(7) 0.0043(7)
C11 0.0214(9) 0.0380(11) 0.0300(10) 0.0155(9) 0.0066(8) 0.0021(8)
C12 0.0257(9) 0.0289(10) 0.0278(10) 0.0084(8) 0.0076(8) -0.0031(8)
C13 0.0262(9) 0.0298(10) 0.0319(10) 0.0143(8) 0.0098(8) 0.0006(8)
C14 0.0264(9) 0.0256(9) 0.0241(9) 0.0061(8) 0.0083(7) 0.0001(7)
C15 0.0202(8) 0.0205(8) 0.0273(9) 0.0137(7) 0.0117(7) 0.0088(7)
C16 0.0227(9) 0.0243(9) 0.0309(10) 0.0132(8) 0.0099(8) 0.0056(7)
C17 0.0205(9) 0.0304(10) 0.0459(12) 0.0213(9) 0.0087(8) 0.0057(8)
C18 0.0252(10) 0.0383(11) 0.0607(14) 0.0321(11) 0.0248(10) 0.0144(9)
C19 0.0401(12) 0.0405(12) 0.0477(13) 0.0264(10) 0.0319(10) 0.0191(10)
C20 0.0295(10) 0.0276(9) 0.0305(10) 0.0149(8) 0.0159(8) 0.0102(8)
C21 0.0157(7) 0.0173(8) 0.0196(8) 0.0050(6) 0.0056(6) 0.0033(6)
C22 0.0232(8) 0.0209(9) 0.0230(8) 0.0087(7) 0.0094(7) 0.0046(7)
C23 0.0265(9) 0.0202(9) 0.0312(10) 0.0103(7) 0.0100(8) 0.0057(7)
C24 0.0264(9) 0.0193(8) 0.0289(9) 0.0035(7) 0.0099(8) 0.0078(7)
C25 0.0232(9) 0.0231(9) 0.0239(9) 0.0044(7) 0.0106(7) 0.0043(7)
C26 0.0188(8) 0.0193(8) 0.0208(8) 0.0071(7) 0.0068(7) 0.0028(6)
C27 0.0198(8) 0.0202(8) 0.0186(8) 0.0075(7) 0.0086(7) 0.0039(6)
C28 0.0209(8) 0.0218(8) 0.0238(9) 0.0111(7) 0.0092(7) 0.0057(7)
C29 0.0211(8) 0.0336(10) 0.0253(9) 0.0163(8) 0.0061(7) 0.0048(7)
C30 0.0260(9) 0.0331(10) 0.0181(8) 0.0088(7) 0.0057(7) -0.0038(8)
C31 0.0350(10) 0.0232(9) 0.0223(9) 0.0047(7) 0.0128(8) 0.0037(8)
C32 0.0285(9) 0.0225(9) 0.0214(9) 0.0095(7) 0.0085(7) 0.0086(7)
N1 0.0220(7) 0.0191(7) 0.0203(7) 0.0089(6) 0.0082(6) 0.0032(6)
O1 0.0187(6) 0.0371(8) 0.0332(7) 0.0225(6) 0.0038(5) 0.0020(5)
O2 0.0234(6) 0.0245(6) 0.0302(7) 0.0155(6) 0.0075(5) 0.0017(5)
Pd1 0.01736(7) 0.01598(7) 0.01631(7) 0.00688(5) 0.00606(5) 0.00389(5)
P1 0.01755(19) 0.01602(19) 0.01719(19) 0.00686(16) 0.00757(16) 0.00498(15)

loop_
_atom_type_symbol
_atom_type_description
_atom_type_scat_dispersion_real
_atom_type_scat_dispersion_imag
_atom_type_scat_source
C C 0.0181 0.0091 'International Tables Vol C Tables 4.2.6.8 and 6.1.1.4'
H H 0.0000 0.0000 'International Tables Vol C Tables 4.2.6.8 and 6.1.1.4'
N N 0.0311 0.0180 'International Tables Vol C Tables 4.2.6.8 and 6.1.1.4'
O O 0.0492 0.0322 'International Tables Vol C Tables 4.2.6.8 and 6.1.1.4'
Pd Pd 0.1215 3.9337 'International Tables Vol C Tables 4.2.6.8 and 6.1.1.4'
P P 0.2955 0.4335 'International Tables Vol C Tables 4.2.6.8 and 6.1.1.4'

loop_
_geom_angle_atom_site_label_1
_geom_angle_atom_site_label_2
_geom_angle_atom_site_label_3
_geom_angle
O1 C1 C2 117.37(17)
O1 C1 C6 125.53(17)
C2 C1 C6 117.09(17)
C3 C2 C1 121.77(19)
C3 C2 H2 119.1
C1 C2 H2 119.1
C2 C3 C4 121.02(19)
C2 C3 H3 119.5
C4 C3 H3 119.5
C5 C4 C3 118.91(18)
C5 C4 H4 120.5
C3 C4 H4 120.5
C4 C5 C6 122.24(19)
C4 C5 H5 118.9
C6 C5 H5 118.9
C5 C6 C1 118.94(18)
C5 C6 C7 116.82(17)
C1 C6 C7 124.24(16)
N1 C7 C6 124.64(17)
N1 C7 H7 117.7
C6 C7 H7 117.7
O2 C8 C13 106.90(15)
O2 C8 C9 111.26(14)
C13 C8 C9 104.40(15)
O2 C8 H8 111.3
C13 C8 H8 111.3
C9 C8 H8 111.3
C10 C9 C14 101.84(15)
C10 C9 C8 105.77(14)
C14 C9 C8 100.28(14)
C10 C9 Pd1 122.86(13)
C14 C9 Pd1 119.02(12)
C8 C9 Pd1 104.21(11)
C9 C10 C11 104.27(15)
C9 C10 H10A 110.9
C11 C10 H10A 110.9
C9 C10 H10B 110.9
C11 C10 H10B 110.9
H10A C10 H10B 108.9
C12 C11 C10 102.44(15)
C12 C11 H11A 111.3
C10 C11 H11A 111.3
C12 C11 H11B 111.3
C10 C11 H11B 111.3
H11A C11 H11B 109.2
C11 C12 C13 108.04(17)
C11 C12 C14 101.98(16)
C13 C12 C14 101.46(16)
C11 C12 H12 114.6
C13 C12 H12 114.6
C14 C12 H12 114.6
C8 C13 C12 103.13(15)
C8 C13 H13A 111.1
C12 C13 H13A 111.1
C8 C13 H13B 111.1
C12 C13 H13B 111.1
H13A C13 H13B 109.1
C9 C14 C12 94.81(14)
C9 C14 H14A 112.8
C12 C14 H14A 112.8
C9 C14 H14B 112.8
C12 C14 H14B 112.8
H14A C14 H14B 110.2
C20 C15 C16 119.27(17)
C20 C15 P1 123.63(15)
C16 C15 P1 117.05(14)
C17 C16 C15 120.57(19)
C17 C16 H16 119.7
C15 C16 H16 119.7
C18 C17 C16 120.1(2)
C18 C17 H17 119.9
C16 C17 H17 119.9
C17 C18 C19 120.00(19)
C17 C18 H18 120.0
C19 C18 H18 120.0
C18 C19 C20 120.3(2)
C18 C19 H19 119.8
C20 C19 H19 119.8
C15 C20 C19 119.7(2)
C15 C20 H20 120.1
C19 C20 H20 120.1
C26 C21 C22 119.32(16)
C26 C21 P1 119.13(13)
C22 C21 P1 121.45(13)
C23 C22 C21 120.17(17)
C23 C22 H22 119.9
C21 C22 H22 119.9
C24 C23 C22 119.94(18)
C24 C23 H23 120.0
C22 C23 H23 120.0
C25 C24 C23 120.47(17)
C25 C24 H24 119.8
C23 C24 H24 119.8
C24 C25 C26 119.72(17)
C24 C25 H25 120.1
C26 C25 H25 120.1
C25 C26 C21 120.37(17)
C25 C26 H26 119.8
C21 C26 H26 119.8
C32 C27 C28 118.87(16)
C32 C27 P1 116.00(13)
C28 C27 P1 125.13(14)
C29 C28 C27 119.96(17)
C29 C28 H28 120.0
C27 C28 H28 120.0
C30 C29 C28 120.33(17)
C30 C29 H29 119.8
C28 C29 H29 119.8
C31 C30 C29 120.08(18)
C31 C30 H30 120.0
C29 C30 H30 120.0
C30 C31 C32 119.77(18)
C30 C31 H31 120.1
C32 C31 H31 120.1
C31 C32 C27 120.99(17)
C31 C32 H32 119.5
C27 C32 H32 119.5
C7 N1 O2 114.50(14)
C7 N1 Pd1 129.45(13)
O2 N1 Pd1 115.92(10)
C1 O1 Pd1 126.70(12)
N1 O2 C8 106.50(13)
N1 Pd1 C9 82.31(7)
N1 Pd1 O1 88.86(6)
C9 Pd1 O1 171.17(6)
N1 Pd1 P1 178.82(4)
C9 Pd1 P1 97.51(5)
O1 Pd1 P1 91.31(4)
C27 P1 C21 107.88(8)
C27 P1 C15 103.40(8)
C21 P1 C15 102.57(8)
C27 P1 Pd1 116.39(6)
C21 P1 Pd1 112.49(6)
C15 P1 Pd1 112.86(6)

loop_
_geom_bond_atom_site_label_1
_geom_bond_atom_site_label_2
_geom_bond_distance
C1 O1 1.297(2)
C1 C2 1.422(3)
C1 C6 1.426(3)
C2 C3 1.372(3)
C2 H2 0.9500
C3 C4 1.389(3)
C3 H3 0.9500
C4 C5 1.369(3)
C4 H4 0.9500
C5 C6 1.414(3)
C5 H5 0.9500
C6 C7 1.435(3)
C7 N1 1.285(2)
C7 H7 0.9500
C8 O2 1.453(2)
C8 C13 1.537(3)
C8 C9 1.548(2)
C8 H8 1.0000
C9 C10 1.528(2)
C9 C14 1.543(2)
C9 Pd1 2.0404(17)
C10 C11 1.565(3)
C10 H10A 0.9900
C10 H10B 0.9900
C11 C12 1.525(3)
C11 H11A 0.9900
C11 H11B 0.9900
C12 C13 1.540(3)
C12 C14 1.544(3)
C12 H12 1.0000
C13 H13A 0.9900
C13 H13B 0.9900
C14 H14A 0.9900
C14 H14B 0.9900
C15 C20 1.390(3)
C15 C16 1.397(3)
C15 P1 1.8282(18)
C16 C17 1.384(3)
C16 H16 0.9500
C17 C18 1.379(3)
C17 H17 0.9500
C18 C19 1.385(4)
C18 H18 0.9500
C19 C20 1.398(3)
C19 H19 0.9500
C20 H20 0.9500
C21 C26 1.395(2)
C21 C22 1.396(2)
C21 P1 1.8195(17)
C22 C23 1.387(3)
C22 H22 0.9500
C23 C24 1.387(3)
C23 H23 0.9500
C24 C25 1.384(3)
C24 H24 0.9500
C25 C26 1.390(2)
C25 H25 0.9500
C26 H26 0.9500
C27 C32 1.392(2)
C27 C28 1.395(2)
C27 P1 1.8168(18)
C28 C29 1.391(3)
C28 H28 0.9500
C29 C30 1.386(3)
C29 H29 0.9500
C30 C31 1.378(3)
C30 H30 0.9500
C31 C32 1.387(3)
C31 H31 0.9500
C32 H32 0.9500
N1 O2 1.4099(19)
N1 Pd1 2.0149(15)
O1 Pd1 2.0682(13)
Pd1 P1 2.2549(5)

loop_
_geom_torsion_atom_site_label_1
_geom_torsion_atom_site_label_2
_geom_torsion_atom_site_label_3
_geom_torsion_atom_site_label_4
_geom_torsion
O1 C1 C2 C3 177.13(18)
C6 C1 C2 C3 -2.1(3)
C1 C2 C3 C4 1.4(3)
C2 C3 C4 C5 0.3(3)
C3 C4 C5 C6 -1.2(3)
C4 C5 C6 C1 0.5(3)
C4 C5 C6 C7 179.44(18)
O1 C1 C6 C5 -178.00(18)
C2 C1 C6 C5 1.1(3)
O1 C1 C6 C7 3.1(3)
C2 C1 C6 C7 -177.75(17)
C5 C6 C7 N1 -174.45(17)
C1 C6 C7 N1 4.4(3)
O2 C8 C9 C10 174.83(14)
C13 C8 C9 C10 -70.21(18)
O2 C8 C9 C14 -79.63(17)
C13 C8 C9 C14 35.33(18)
O2 C8 C9 Pd1 44.05(16)
C13 C8 C9 Pd1 159.01(12)
C14 C9 C10 C11 -32.33(18)
C8 C9 C10 C11 72.07(18)
Pd1 C9 C10 C11 -168.84(12)
C9 C10 C11 C12 -2.63(19)
C10 C11 C12 C13 -69.68(19)
C10 C11 C12 C14 36.74(19)
O2 C8 C13 C12 117.55(16)
C9 C8 C13 C12 -0.44(19)
C11 C12 C13 C8 72.05(19)
C14 C12 C13 C8 -34.73(19)
C10 C9 C14 C12 53.46(17)
C8 C9 C14 C12 -55.22(16)
Pd1 C9 C14 C12 -167.92(13)
C11 C12 C14 C9 -55.76(17)
C13 C12 C14 C9 55.71(17)
C20 C15 C16 C17 -0.8(3)
P1 C15 C16 C17 -178.59(14)
C15 C16 C17 C18 1.2(3)
C16 C17 C18 C19 -0.7(3)
C17 C18 C19 C20 -0.2(3)
C16 C15 C20 C19 -0.1(3)
P1 C15 C20 C19 177.54(15)
C18 C19 C20 C15 0.6(3)
C26 C21 C22 C23 0.8(3)
P1 C21 C22 C23 177.13(14)
C21 C22 C23 C24 -0.8(3)
C22 C23 C24 C25 0.5(3)
C23 C24 C25 C26 -0.3(3)
C24 C25 C26 C21 0.3(3)
C22 C21 C26 C25 -0.6(3)
P1 C21 C26 C25 -176.99(14)
C32 C27 C28 C29 0.1(3)
P1 C27 C28 C29 -179.14(14)
C27 C28 C29 C30 0.0(3)
C28 C29 C30 C31 0.0(3)
C29 C30 C31 C32 0.0(3)
C30 C31 C32 C27 0.0(3)
C28 C27 C32 C31 0.0(3)
P1 C27 C32 C31 179.24(15)
C6 C7 N1 O2 179.04(15)
C6 C7 N1 Pd1 -5.4(3)
C2 C1 O1 Pd1 172.17(13)
C6 C1 O1 Pd1 -8.7(3)
C7 N1 O2 C8 -154.96(15)
Pd1 N1 O2 C8 28.83(16)
C13 C8 O2 N1 -161.23(14)
C9 C8 O2 N1 -47.83(18)
C32 C27 P1 C21 173.02(14)
C28 C27 P1 C21 -7.77(18)
C32 C27 P1 C15 -78.81(15)
C28 C27 P1 C15 100.40(16)
C32 C27 P1 Pd1 45.52(15)
C28 C27 P1 Pd1 -135.27(14)
C26 C21 P1 C27 -119.04(14)
C22 C21 P1 C27 64.64(16)
C26 C21 P1 C15 132.22(14)
C22 C21 P1 C15 -44.11(16)
C26 C21 P1 Pd1 10.68(15)
C22 C21 P1 Pd1 -165.64(13)
C20 C15 P1 C27 13.81(17)
C16 C15 P1 C27 -168.55(14)
C20 C15 P1 C21 125.92(16)
C16 C15 P1 C21 -56.44(15)
C20 C15 P1 Pd1 -112.79(15)
C16 C15 P1 Pd1 64.85(14)
